data_4510809
loop_
_publ_author_name
'Wang, Lian-Cheng'
'Sun, Junliang'
'Huang, Zhi-Tang'
'Zheng, Qi-Yu'

_publ_section_title
;
 Observation of a Persistent Supramolecular Synthon Involving Carboxyl
 Groups and H2O That Guides the Formation of Polycatenated Co-crystals of
 a Tritopic Carboxylic Acid and Bis(pyridyls)
;
_journal_issue 1
_journal_name_full 'Crystal Growth &amp; Design'
_journal_page_first 1
_journal_paper_doi 10.1021/cg301015a
_journal_volume 13
_journal_year 2013
_chemical_formula_moiety 'C57 H54 O6, 0.5(C10 H8 N2), C3 H6 O, 2(H2 O) '
_chemical_formula_sum 'C65 H68 N O9'
_chemical_formula_weight 1007.20
_chemical_name_systematic
; 
 ? 
;
_space_group_IT_number 15
_symmetry_cell_setting monoclinic
_symmetry_space_group_name_Hall '-C 2yc'
_symmetry_space_group_name_H-M 'C 1 2/c 1'
_atom_sites_solution_hydrogens geom
_atom_sites_solution_primary direct
_atom_sites_solution_secondary difmap
_audit_creation_method SHELXL-97
_cell_angle_alpha 90.00
_cell_angle_beta 119.87(3)
_cell_angle_gamma 90.00
_cell_formula_units_Z 8
_cell_length_a 31.024(7)
_cell_length_b 18.263(3)
_cell_length_c 24.405(5)
_cell_measurement_reflns_used 15745
_cell_measurement_temperature 173(2)
_cell_measurement_theta_max 26.37
_cell_measurement_theta_min 1.33
_cell_volume 11991(5)
_computing_cell_refinement 'CrystalClear (Rigaku Inc., 2007)'
_computing_data_collection 'CrystalClear (Rigaku Inc., 2007)'
_computing_data_reduction 'CrystalClear (Rigaku Inc., 2007)'
_computing_molecular_graphics 'XP in Siemens SHELXTL (Sheldrick, 1994)'
_computing_publication_material 'SHELX97 (Sheldrick, 1997)'
_computing_structure_refinement 'SHELXL-97 (Sheldrick, 1997)'
_computing_structure_solution 'SHELXS-97 (Sheldrick, 1990)'
_diffrn_ambient_temperature 173(2)
_diffrn_measured_fraction_theta_full 0.993
_diffrn_measured_fraction_theta_max 0.993
_diffrn_measurement_device_type 'MM007-HF CCD(Saturn 724+)'
_diffrn_measurement_method '\w scans at fixed \c = 45\%'
_diffrn_radiation_monochromator Confocal
_diffrn_radiation_source 'rotating anode'
_diffrn_radiation_type MoK\a
_diffrn_radiation_wavelength 0.71073
_diffrn_reflns_av_R_equivalents 0.0540
_diffrn_reflns_av_sigmaI/netI 0.0773
_diffrn_reflns_limit_h_max 37
_diffrn_reflns_limit_h_min -38
_diffrn_reflns_limit_k_max 22
_diffrn_reflns_limit_k_min -22
_diffrn_reflns_limit_l_max 27
_diffrn_reflns_limit_l_min -30
_diffrn_reflns_number 26308
_diffrn_reflns_theta_full 26.38
_diffrn_reflns_theta_max 26.38
_diffrn_reflns_theta_min 1.35
_exptl_absorpt_coefficient_mu 0.074
_exptl_absorpt_correction_T_max 0.9840
_exptl_absorpt_correction_T_min 0.9804
_exptl_absorpt_correction_type multi-scan
_exptl_absorpt_process_details 'CrystalClear (Rigaku Inc., 2007)'
_exptl_crystal_colour colorless
_exptl_crystal_density_diffrn 1.116
_exptl_crystal_density_method 'not measured'
_exptl_crystal_description block
_exptl_crystal_F_000 4296
_exptl_crystal_size_max 0.27
_exptl_crystal_size_mid 0.24
_exptl_crystal_size_min 0.22
_refine_diff_density_max 0.421
_refine_diff_density_min -0.317
_refine_diff_density_rms 0.069
_refine_ls_extinction_method none
_refine_ls_goodness_of_fit_ref 1.388
_refine_ls_hydrogen_treatment constr
_refine_ls_matrix_type full
_refine_ls_number_parameters 685
_refine_ls_number_reflns 12203
_refine_ls_number_restraints 0
_refine_ls_restrained_S_all 1.388
_refine_ls_R_factor_all 0.1172
_refine_ls_R_factor_gt 0.0910
_refine_ls_shift/su_max 0.000
_refine_ls_shift/su_mean 0.000
_refine_ls_structure_factor_coef Fsqd
_refine_ls_weighting_details 'calc w=1/[\s^2^(Fo^2^)+(0.1000P)^2^+0.0000P] where P=(Fo^2^+2Fc^2^)/3'
_refine_ls_weighting_scheme calc
_refine_ls_wR_factor_gt 0.2443
_refine_ls_wR_factor_ref 0.2587
_reflns_number_gt 8826
_reflns_number_total 12203
_reflns_threshold_expression >2sigma(I)
_cod_data_source_file HPB-bipy.cif
_cod_data_source_block HPB-bipy
_cod_original_cell_volume 11991(4)
_cod_original_sg_symbol_H-M C2/c
_cod_database_code 4510809

loop_
_symmetry_equiv_pos_as_xyz
'x, y, z'
'-x, y, -z+1/2'
'x+1/2, y+1/2, z'
'-x+1/2, y+1/2, -z+1/2'
'-x, -y, -z'
'x, -y, z-1/2'
'-x+1/2, -y+1/2, -z'
'x+1/2, -y+1/2, z-1/2'

loop_
_atom_site_label
_atom_site_type_symbol
_atom_site_fract_x
_atom_site_fract_y
_atom_site_fract_z
_atom_site_U_iso_or_equiv
_atom_site_adp_type
_atom_site_occupancy
_atom_site_symmetry_multiplicity
_atom_site_calc_flag
_atom_site_refinement_flags
O1W O 0.09841(9) 0.08923(11) 0.67914(11) 0.0410(6) Uani 1 1 d .
H1WA H 0.1022 0.1341 0.6752 0.049 Uiso 1 1 d R
H1WB H 0.1043 0.0564 0.6596 0.049 Uiso 1 1 d R
O1 O 0.50869(8) 0.56741(13) 0.66469(12) 0.0465(6) Uani 1 1 d .
H1 H 0.5325 0.5683 0.6575 0.070 Uiso 1 1 calc R
O2W O 0.04421(8) 0.09386(10) 0.53499(10) 0.0336(5) Uani 1 1 d .
H2WA H 0.0319 0.0912 0.4956 0.040 Uiso 1 1 d R
H2WB H 0.0248 0.0995 0.5493 0.040 Uiso 1 1 d R
O2 O 0.46757(9) 0.60552(14) 0.56401(13) 0.0529(7) Uani 1 1 d .
O3 O 0.09630(11) 0.22367(13) 0.55893(12) 0.0544(7) Uani 1 1 d .
H3 H 0.0824 0.1837 0.5577 0.065 Uiso 1 1 d R
O4 O 0.11469(11) 0.23058(12) 0.65900(13) 0.0540(7) Uani 1 1 d .
O5 O 0.08960(10) 0.95540(12) 0.57003(13) 0.0521(7) Uani 1 1 d .
H5 H 0.0802 0.9971 0.5741 0.078 Uiso 1 1 calc R
O6 O 0.14842(9) 0.97767(12) 0.66972(12) 0.0484(6) Uani 1 1 d .
O7 O 0.03806(16) 0.3760(2) 0.6677(3) 0.1324(19) Uani 1 1 d .
N1 N 0.01787(11) 0.10596(15) 0.40661(14) 0.0420(7) Uani 1 1 d .
C1 C 0.26356(10) 0.52547(14) 0.62477(13) 0.0244(6) Uani 1 1 d .
C2 C 0.21845(10) 0.52529(14) 0.62593(13) 0.0236(6) Uani 1 1 d .
C3 C 0.19589(10) 0.59176(14) 0.62550(14) 0.0248(6) Uani 1 1 d .
C4 C 0.21934(10) 0.65875(14) 0.62670(13) 0.0230(6) Uani 1 1 d .
C5 C 0.26469(10) 0.65877(14) 0.62599(13) 0.0230(6) Uani 1 1 d .
C6 C 0.28601(10) 0.59162(14) 0.62446(13) 0.0239(6) Uani 1 1 d .
C7 C 0.28721(10) 0.45375(14) 0.62541(14) 0.0241(6) Uani 1 1 d .
C8 C 0.28923(11) 0.42847(15) 0.57253(15) 0.0296(6) Uani 1 1 d .
H8A H 0.2777 0.4589 0.5364 0.035 Uiso 1 1 calc R
C9 C 0.30793(11) 0.35927(16) 0.57240(15) 0.0304(7) Uani 1 1 d .
H9A H 0.3091 0.3434 0.5361 0.037 Uiso 1 1 calc R
C10 C 0.32490(10) 0.31293(14) 0.62414(14) 0.0265(6) Uani 1 1 d .
C11 C 0.32452(12) 0.33971(16) 0.67766(15) 0.0313(7) Uani 1 1 d .
H11A H 0.3371 0.3101 0.7145 0.038 Uiso 1 1 calc R
C12 C 0.30607(11) 0.40849(15) 0.67779(14) 0.0282(6) Uani 1 1 d .
H12A H 0.3063 0.4252 0.7148 0.034 Uiso 1 1 calc R
C13 C 0.34228(12) 0.23438(15) 0.62410(16) 0.0341(7) Uani 1 1 d .
C14 C 0.39577(13) 0.22409(18) 0.67865(18) 0.0450(9) Uani 1 1 d .
H14A H 0.4179 0.2578 0.6732 0.068 Uiso 1 1 calc R
H14B H 0.4064 0.1735 0.6787 0.068 Uiso 1 1 calc R
H14C H 0.3971 0.2344 0.7189 0.068 Uiso 1 1 calc R
C15 C 0.34139(16) 0.21590(18) 0.56235(18) 0.0501(9) Uani 1 1 d .
H15A H 0.3074 0.2206 0.5269 0.075 Uiso 1 1 calc R
H15B H 0.3530 0.1656 0.5643 0.075 Uiso 1 1 calc R
H15C H 0.3632 0.2497 0.5563 0.075 Uiso 1 1 calc R
C16 C 0.30709(15) 0.18190(17) 0.6326(2) 0.0533(10) Uani 1 1 d .
H16A H 0.2729 0.1899 0.5985 0.080 Uiso 1 1 calc R
H16B H 0.3092 0.1913 0.6734 0.080 Uiso 1 1 calc R
H16C H 0.3168 0.1312 0.6313 0.080 Uiso 1 1 calc R
C17 C 0.19355(10) 0.45449(14) 0.62429(14) 0.0250(6) Uani 1 1 d .
C18 C 0.17587(12) 0.40917(15) 0.57189(15) 0.0306(7) Uani 1 1 d .
H18A H 0.1810 0.4224 0.5379 0.037 Uiso 1 1 calc R
C19 C 0.15092(11) 0.34500(16) 0.56829(15) 0.0312(7) Uani 1 1 d .
H19A H 0.1386 0.3150 0.5317 0.037 Uiso 1 1 calc R
C20 C 0.14385(11) 0.32426(14) 0.61799(15) 0.0289(6) Uani 1 1 d .
C21 C 0.16177(12) 0.36840(16) 0.67089(15) 0.0317(7) Uani 1 1 d .
H21A H 0.1572 0.3544 0.7051 0.038 Uiso 1 1 calc R
C22 C 0.18642(11) 0.43317(15) 0.67419(14) 0.0278(6) Uani 1 1 d .
H22A H 0.1985 0.4632 0.7107 0.033 Uiso 1 1 calc R
C23 C 0.11734(12) 0.25482(16) 0.61453(15) 0.0318(7) Uani 1 1 d .
C24 C 0.14713(10) 0.59256(14) 0.62461(14) 0.0240(6) Uani 1 1 d .
C25 C 0.10484(11) 0.56562(16) 0.57289(15) 0.0306(7) Uani 1 1 d .
H25A H 0.1070 0.5447 0.5387 0.037 Uiso 1 1 calc R
C26 C 0.05890(11) 0.56904(16) 0.57059(15) 0.0310(7) Uani 1 1 d .
H26A H 0.0303 0.5498 0.5347 0.037 Uiso 1 1 calc R
C27 C 0.05385(11) 0.59953(15) 0.61889(15) 0.0279(6) Uani 1 1 d .
C28 C 0.09696(11) 0.62534(17) 0.67078(15) 0.0349(7) Uani 1 1 d .
H28A H 0.0951 0.6458 0.7053 0.042 Uiso 1 1 calc R
C29 C 0.14281(11) 0.62214(16) 0.67366(14) 0.0307(7) Uani 1 1 d .
H29A H 0.1715 0.6405 0.7098 0.037 Uiso 1 1 calc R
C30 C 0.00335(11) 0.60930(17) 0.61572(15) 0.0329(7) Uani 1 1 d .
C31 C -0.03739(13) 0.5653(2) 0.56123(18) 0.0518(10) Uani 1 1 d .
H31A H -0.0417 0.5835 0.5210 0.078 Uiso 1 1 calc R
H31B H -0.0687 0.5707 0.5615 0.078 Uiso 1 1 calc R
H31C H -0.0279 0.5135 0.5662 0.078 Uiso 1 1 calc R
C32 C 0.00673(14) 0.5821(2) 0.67710(18) 0.0480(9) Uani 1 1 d .
H32A H 0.0321 0.6102 0.7128 0.072 Uiso 1 1 calc R
H32B H 0.0158 0.5301 0.6830 0.072 Uiso 1 1 calc R
H32C H -0.0255 0.5884 0.6747 0.072 Uiso 1 1 calc R
C33 C -0.01023(15) 0.6902(2) 0.6063(2) 0.0604(11) Uani 1 1 d .
H33A H -0.0136 0.7068 0.5662 0.091 Uiso 1 1 calc R
H33B H 0.0160 0.7185 0.6411 0.091 Uiso 1 1 calc R
H33C H -0.0418 0.6975 0.6057 0.091 Uiso 1 1 calc R
C34 C 0.19543(10) 0.73023(14) 0.62635(14) 0.0242(6) Uani 1 1 d .
C35 C 0.14899(11) 0.74821(15) 0.57619(14) 0.0285(6) Uani 1 1 d .
H35A H 0.1322 0.7144 0.5425 0.034 Uiso 1 1 calc R
C36 C 0.12656(11) 0.81480(16) 0.57426(14) 0.0309(7) Uani 1 1 d .
H36A H 0.0948 0.8262 0.5395 0.037 Uiso 1 1 calc R
C37 C 0.15084(11) 0.86453(15) 0.62330(14) 0.0280(6) Uani 1 1 d .
C38 C 0.19720(12) 0.84634(16) 0.67418(15) 0.0320(7) Uani 1 1 d .
H38A H 0.2138 0.8799 0.7082 0.038 Uiso 1 1 calc R
C39 C 0.21930(11) 0.77982(15) 0.67571(14) 0.0296(6) Uani 1 1 d .
H39A H 0.2509 0.7681 0.7107 0.036 Uiso 1 1 calc R
C40 C 0.12825(11) 0.93736(16) 0.62109(16) 0.0315(7) Uani 1 1 d .
C41 C 0.28970(10) 0.72912(14) 0.62773(13) 0.0232(6) Uani 1 1 d .
C42 C 0.26879(11) 0.77691(15) 0.57702(15) 0.0309(7) Uani 1 1 d .
H42A H 0.2377 0.7656 0.5410 0.037 Uiso 1 1 calc R
C43 C 0.29344(12) 0.84183(17) 0.57877(16) 0.0365(7) Uani 1 1 d .
H43A H 0.2790 0.8733 0.5430 0.044 Uiso 1 1 calc R
C44 C 0.33825(11) 0.86177(15) 0.63095(16) 0.0320(7) Uani 1 1 d .
C45 C 0.35771(12) 0.81337(16) 0.68191(16) 0.0358(7) Uani 1 1 d .
H45A H 0.3881 0.8255 0.7188 0.043 Uiso 1 1 calc R
C46 C 0.33436(11) 0.74851(16) 0.68048(14) 0.0308(7) Uani 1 1 d .
H46A H 0.3490 0.7168 0.7160 0.037 Uiso 1 1 calc R
C47 C 0.36608(13) 0.93149(18) 0.6334(2) 0.0490(10) Uani 1 1 d .
C48 C 0.33825(16) 0.9776(2) 0.5736(2) 0.0648(12) Uani 1 1 d .
H48A H 0.3057 0.9914 0.5678 0.097 Uiso 1 1 calc R
H48B H 0.3337 0.9491 0.5371 0.097 Uiso 1 1 calc R
H48C H 0.3575 1.0218 0.5776 0.097 Uiso 1 1 calc R
C49 C 0.37387(19) 0.9777(2) 0.6904(2) 0.0729(14) Uani 1 1 d .
H49A H 0.3415 0.9897 0.6860 0.109 Uiso 1 1 calc R
H49B H 0.3914 1.0230 0.6920 0.109 Uiso 1 1 calc R
H49C H 0.3936 0.9498 0.7294 0.109 Uiso 1 1 calc R
C50 C 0.41616(17) 0.9100(2) 0.6404(3) 0.096(2) Uani 1 1 d .
H50A H 0.4108 0.8782 0.6052 0.144 Uiso 1 1 calc R
H50B H 0.4359 0.8839 0.6804 0.144 Uiso 1 1 calc R
H50C H 0.4340 0.9542 0.6402 0.144 Uiso 1 1 calc R
C51 C 0.33386(10) 0.59124(13) 0.62222(14) 0.0225(6) Uani 1 1 d .
C52 C 0.37863(11) 0.57289(18) 0.67554(15) 0.0349(7) Uani 1 1 d .
H52A H 0.3791 0.5600 0.7136 0.042 Uiso 1 1 calc R
C53 C 0.42244(11) 0.57320(18) 0.67367(15) 0.0350(7) Uani 1 1 d .
H53A H 0.4529 0.5625 0.7110 0.042 Uiso 1 1 calc R
C54 C 0.42272(10) 0.58890(15) 0.61829(14) 0.0272(6) Uani 1 1 d .
C55 C 0.37775(12) 0.60574(18) 0.56480(16) 0.0383(8) Uani 1 1 d .
H55A H 0.3770 0.6158 0.5261 0.046 Uiso 1 1 calc R
C56 C 0.33403(11) 0.60800(18) 0.56707(15) 0.0365(7) Uani 1 1 d .
H56A H 0.3038 0.6212 0.5303 0.044 Uiso 1 1 calc R
C57 C 0.46925(11) 0.58675(15) 0.61554(15) 0.0285(6) Uani 1 1 d .
C58 C -0.02681(14) 0.11475(19) 0.35575(18) 0.0449(9) Uani 1 1 d .
H58A H -0.0544 0.1206 0.3621 0.054 Uiso 1 1 calc R
C59 C -0.03578(13) 0.11588(18) 0.29393(17) 0.0402(8) Uani 1 1 d .
H59A H -0.0687 0.1219 0.2597 0.048 Uiso 1 1 calc R
C60 C 0.00362(12) 0.10821(15) 0.28255(15) 0.0315(7) Uani 1 1 d .
C61 C 0.05074(13) 0.10001(17) 0.33588(16) 0.0384(8) Uani 1 1 d .
H61A H 0.0791 0.0950 0.3310 0.046 Uiso 1 1 calc R
C62 C 0.05605(14) 0.09923(18) 0.39543(17) 0.0449(8) Uani 1 1 d .
H62A H 0.0885 0.0936 0.4306 0.054 Uiso 1 1 calc R
C63 C 0.0115(2) 0.2630(3) 0.6790(3) 0.1017(19) Uani 1 1 d .
H63A H 0.0279 0.2771 0.7236 0.153 Uiso 1 1 calc R
H63B H 0.0270 0.2184 0.6744 0.153 Uiso 1 1 calc R
H63C H -0.0239 0.2539 0.6636 0.153 Uiso 1 1 calc R
C64 C 0.01671(18) 0.3226(3) 0.6419(3) 0.0760(14) Uani 1 1 d .
C65 C -0.0057(3) 0.3093(5) 0.5728(3) 0.164(4) Uani 1 1 d .
H65A H 0.0000 0.3520 0.5529 0.247 Uiso 1 1 calc R
H65B H -0.0416 0.3013 0.5541 0.247 Uiso 1 1 calc R
H65C H 0.0095 0.2660 0.5658 0.247 Uiso 1 1 calc R

loop_
_atom_site_aniso_label
_atom_site_aniso_U_11
_atom_site_aniso_U_22
_atom_site_aniso_U_33
_atom_site_aniso_U_23
_atom_site_aniso_U_13
_atom_site_aniso_U_12
O1W 0.0510(15) 0.0307(11) 0.0407(13) -0.0027(10) 0.0225(12) -0.0028(10)
O1 0.0238(12) 0.0509(14) 0.0648(17) 0.0073(12) 0.0221(12) 0.0039(10)
O2W 0.0353(12) 0.0363(11) 0.0335(12) -0.0021(9) 0.0204(10) -0.0034(9)
O2 0.0415(14) 0.0735(18) 0.0586(17) 0.0165(14) 0.0362(14) 0.0107(13)
O3 0.0685(18) 0.0416(13) 0.0521(16) -0.0119(12) 0.0294(14) -0.0292(13)
O4 0.086(2) 0.0343(13) 0.0610(17) -0.0019(12) 0.0511(17) -0.0153(13)
O5 0.0512(16) 0.0332(12) 0.0682(18) 0.0054(12) 0.0270(15) 0.0195(11)
O6 0.0486(15) 0.0339(12) 0.0693(18) -0.0155(12) 0.0344(14) 0.0016(11)
O7 0.077(3) 0.060(2) 0.223(5) -0.023(3) 0.047(3) -0.008(2)
N1 0.0500(18) 0.0387(15) 0.0429(17) -0.0039(13) 0.0274(15) -0.0067(13)
C1 0.0240(14) 0.0233(13) 0.0268(15) 0.0012(11) 0.0133(12) 0.0024(11)
C2 0.0257(14) 0.0217(13) 0.0263(14) -0.0010(11) 0.0150(12) -0.0009(11)
C3 0.0224(14) 0.0255(13) 0.0287(15) -0.0024(12) 0.0144(12) 0.0000(11)
C4 0.0221(13) 0.0223(13) 0.0273(15) -0.0023(11) 0.0144(12) -0.0004(11)
C5 0.0202(13) 0.0212(13) 0.0255(14) 0.0014(11) 0.0097(12) 0.0006(11)
C6 0.0251(14) 0.0223(13) 0.0269(15) 0.0007(11) 0.0149(12) 0.0007(11)
C7 0.0201(13) 0.0184(12) 0.0363(16) 0.0003(12) 0.0158(13) -0.0001(10)
C8 0.0345(17) 0.0238(14) 0.0352(17) 0.0042(12) 0.0210(14) 0.0049(12)
C9 0.0313(16) 0.0331(15) 0.0339(16) 0.0007(13) 0.0215(14) 0.0047(12)
C10 0.0222(14) 0.0220(13) 0.0388(17) 0.0000(12) 0.0178(13) 0.0000(11)
C11 0.0354(17) 0.0283(15) 0.0329(17) 0.0041(13) 0.0189(14) 0.0045(12)
C12 0.0302(15) 0.0310(15) 0.0302(16) -0.0051(12) 0.0203(13) -0.0007(12)
C13 0.0368(17) 0.0221(14) 0.0491(19) 0.0029(14) 0.0256(16) 0.0041(12)
C14 0.042(2) 0.0327(17) 0.066(2) 0.0072(16) 0.0309(19) 0.0128(15)
C15 0.065(3) 0.0341(17) 0.063(2) -0.0078(17) 0.041(2) 0.0126(17)
C16 0.055(2) 0.0246(16) 0.097(3) 0.0007(18) 0.050(2) -0.0013(15)
C17 0.0203(13) 0.0233(13) 0.0328(16) 0.0020(12) 0.0142(12) 0.0022(11)
C18 0.0352(17) 0.0255(14) 0.0361(17) -0.0032(13) 0.0216(14) -0.0042(12)
C19 0.0343(16) 0.0287(15) 0.0349(17) -0.0050(13) 0.0203(14) -0.0054(12)
C20 0.0307(15) 0.0206(13) 0.0406(18) 0.0015(12) 0.0216(14) -0.0012(11)
C21 0.0381(17) 0.0279(15) 0.0369(17) 0.0007(13) 0.0246(15) -0.0040(13)
C22 0.0294(15) 0.0234(13) 0.0320(16) -0.0037(12) 0.0164(13) -0.0011(11)
C23 0.0354(17) 0.0261(14) 0.0392(18) -0.0007(14) 0.0226(15) -0.0005(12)
C24 0.0253(14) 0.0190(12) 0.0313(15) 0.0017(11) 0.0168(13) 0.0010(11)
C25 0.0283(16) 0.0341(15) 0.0366(17) -0.0049(13) 0.0217(14) 0.0003(12)
C26 0.0226(15) 0.0356(16) 0.0347(17) -0.0033(13) 0.0143(13) -0.0043(12)
C27 0.0282(15) 0.0233(14) 0.0380(17) -0.0007(12) 0.0209(14) -0.0007(11)
C28 0.0315(17) 0.0413(17) 0.0387(18) -0.0088(15) 0.0228(15) 0.0011(13)
C29 0.0235(15) 0.0351(16) 0.0333(17) -0.0057(13) 0.0140(13) -0.0013(12)
C30 0.0234(15) 0.0385(17) 0.0432(19) -0.0060(14) 0.0214(14) -0.0013(12)
C31 0.0264(17) 0.079(3) 0.053(2) -0.014(2) 0.0217(17) -0.0083(17)
C32 0.040(2) 0.064(2) 0.054(2) -0.0093(19) 0.0343(19) -0.0129(17)
C33 0.045(2) 0.048(2) 0.100(3) 0.004(2) 0.045(2) 0.0129(18)
C34 0.0260(14) 0.0206(13) 0.0315(15) -0.0001(11) 0.0184(13) -0.0016(11)
C35 0.0279(15) 0.0216(13) 0.0367(17) -0.0019(12) 0.0166(14) -0.0003(11)
C36 0.0292(16) 0.0327(16) 0.0345(17) 0.0030(13) 0.0188(14) 0.0036(12)
C37 0.0330(16) 0.0215(13) 0.0377(17) 0.0023(12) 0.0239(14) 0.0028(12)
C38 0.0378(17) 0.0285(15) 0.0350(17) -0.0079(13) 0.0220(15) -0.0032(13)
C39 0.0264(15) 0.0283(14) 0.0343(16) -0.0017(13) 0.0154(13) 0.0027(12)
C40 0.0290(16) 0.0304(15) 0.0417(18) 0.0014(14) 0.0226(15) 0.0029(13)
C41 0.0219(14) 0.0215(13) 0.0294(15) -0.0026(11) 0.0152(12) -0.0005(10)
C42 0.0234(15) 0.0294(15) 0.0344(16) 0.0031(13) 0.0103(13) -0.0011(12)
C43 0.0285(16) 0.0314(16) 0.0440(19) 0.0129(14) 0.0139(15) 0.0008(13)
C44 0.0277(16) 0.0213(14) 0.0489(19) 0.0006(13) 0.0205(15) -0.0043(12)
C45 0.0258(16) 0.0316(16) 0.0416(19) -0.0022(14) 0.0105(14) -0.0034(12)
C46 0.0292(16) 0.0281(15) 0.0306(16) 0.0054(13) 0.0116(13) -0.0001(12)
C47 0.0306(18) 0.0299(16) 0.080(3) 0.0100(18) 0.0221(19) -0.0079(14)
C48 0.060(3) 0.0366(19) 0.088(3) 0.016(2) 0.029(2) -0.0134(18)
C49 0.081(3) 0.0291(19) 0.078(3) -0.0053(19) 0.016(3) -0.018(2)
C50 0.047(3) 0.057(3) 0.201(7) 0.043(3) 0.074(4) 0.006(2)
C51 0.0199(13) 0.0172(12) 0.0340(16) 0.0019(11) 0.0161(12) 0.0015(10)
C52 0.0278(16) 0.0490(19) 0.0304(17) 0.0014(14) 0.0165(14) 0.0027(14)
C53 0.0224(15) 0.0462(18) 0.0306(17) 0.0009(14) 0.0088(13) 0.0022(13)
C54 0.0212(14) 0.0285(14) 0.0345(16) 0.0016(12) 0.0157(13) 0.0016(11)
C55 0.0300(17) 0.055(2) 0.0375(18) 0.0146(15) 0.0224(15) 0.0047(14)
C56 0.0221(15) 0.0512(19) 0.0359(18) 0.0098(15) 0.0142(14) 0.0040(13)
C57 0.0251(15) 0.0267(14) 0.0352(17) 0.0030(13) 0.0161(14) 0.0022(12)
C58 0.047(2) 0.0426(19) 0.056(2) 0.0013(17) 0.033(2) 0.0017(16)
C59 0.0392(19) 0.0404(18) 0.045(2) 0.0057(15) 0.0246(17) 0.0020(15)
C60 0.0345(17) 0.0242(14) 0.0375(18) -0.0022(12) 0.0191(15) -0.0014(12)
C61 0.0364(18) 0.0369(17) 0.043(2) 0.0010(15) 0.0209(16) -0.0003(14)
C62 0.041(2) 0.0435(19) 0.040(2) 0.0050(16) 0.0122(17) -0.0071(16)
C63 0.070(4) 0.082(4) 0.157(6) -0.016(4) 0.059(4) -0.015(3)
C64 0.049(3) 0.067(3) 0.104(4) -0.004(3) 0.032(3) 0.009(2)
C65 0.104(6) 0.277(11) 0.084(5) 0.030(6) 0.026(4) 0.094(7)

loop_
_atom_type_symbol
_atom_type_description
_atom_type_scat_dispersion_real
_atom_type_scat_dispersion_imag
_atom_type_scat_source
C C 0.0033 0.0016 'International Tables Vol C Tables 4.2.6.8 and 6.1.1.4'
H H 0.0000 0.0000 'International Tables Vol C Tables 4.2.6.8 and 6.1.1.4'
N N 0.0061 0.0033 'International Tables Vol C Tables 4.2.6.8 and 6.1.1.4'
O O 0.0106 0.0060 'International Tables Vol C Tables 4.2.6.8 and 6.1.1.4'

loop_
_geom_angle_atom_site_label_1
_geom_angle_atom_site_label_2
_geom_angle_atom_site_label_3
_geom_angle
_geom_angle_site_symmetry_3
H1WA O1W H1WB 123.2 .
C57 O1 H1 109.5 .
H2WA O2W H2WB 118.0 .
C23 O3 H3 113.5 .
C40 O5 H5 109.5 .
C58 N1 C62 115.7(3) .
C6 C1 C2 120.2(2) .
C6 C1 C7 120.9(2) .
C2 C1 C7 118.9(2) .
C3 C2 C1 119.6(2) .
C3 C2 C17 120.0(2) .
C1 C2 C17 120.3(2) .
C2 C3 C4 120.0(2) .
C2 C3 C24 120.3(2) .
C4 C3 C24 119.7(2) .
C5 C4 C3 120.2(2) .
C5 C4 C34 119.4(2) .
C3 C4 C34 120.3(2) .
C6 C5 C4 119.0(2) .
C6 C5 C41 120.6(2) .
C4 C5 C41 120.4(2) .
C1 C6 C5 120.9(2) .
C1 C6 C51 119.8(2) .
C5 C6 C51 119.3(2) .
C12 C7 C8 117.5(2) .
C12 C7 C1 120.8(2) .
C8 C7 C1 121.7(2) .
C9 C8 C7 120.8(3) .
C9 C8 H8A 119.6 .
C7 C8 H8A 119.6 .
C10 C9 C8 121.4(3) .
C10 C9 H9A 119.3 .
C8 C9 H9A 119.3 .
C9 C10 C11 117.4(2) .
C9 C10 C13 123.0(3) .
C11 C10 C13 119.6(3) .
C12 C11 C10 121.0(3) .
C12 C11 H11A 119.5 .
C10 C11 H11A 119.5 .
C11 C12 C7 121.8(3) .
C11 C12 H12A 119.1 .
C7 C12 H12A 119.1 .
C15 C13 C10 111.9(3) .
C15 C13 C14 107.9(3) .
C10 C13 C14 110.0(3) .
C15 C13 C16 109.2(3) .
C10 C13 C16 108.0(2) .
C14 C13 C16 109.8(3) .
C13 C14 H14A 109.5 .
C13 C14 H14B 109.5 .
H14A C14 H14B 109.5 .
C13 C14 H14C 109.5 .
H14A C14 H14C 109.5 .
H14B C14 H14C 109.5 .
C13 C15 H15A 109.5 .
C13 C15 H15B 109.5 .
H15A C15 H15B 109.5 .
C13 C15 H15C 109.5 .
H15A C15 H15C 109.5 .
H15B C15 H15C 109.5 .
C13 C16 H16A 109.5 .
C13 C16 H16B 109.5 .
H16A C16 H16B 109.5 .
C13 C16 H16C 109.5 .
H16A C16 H16C 109.5 .
H16B C16 H16C 109.5 .
C18 C17 C22 118.4(3) .
C18 C17 C2 120.2(2) .
C22 C17 C2 121.4(2) .
C19 C18 C17 121.1(3) .
C19 C18 H18A 119.5 .
C17 C18 H18A 119.5 .
C18 C19 C20 120.2(3) .
C18 C19 H19A 119.9 .
C20 C19 H19A 119.9 .
C21 C20 C19 119.5(3) .
C21 C20 C23 120.2(3) .
C19 C20 C23 120.3(3) .
C20 C21 C22 120.3(3) .
C20 C21 H21A 119.8 .
C22 C21 H21A 119.8 .
C21 C22 C17 120.6(3) .
C21 C22 H22A 119.7 .
C17 C22 H22A 119.7 .
O4 C23 O3 123.3(3) .
O4 C23 C20 122.8(3) .
O3 C23 C20 113.9(3) .
C29 C24 C25 118.3(3) .
C29 C24 C3 121.6(3) .
C25 C24 C3 120.1(2) .
C24 C25 C26 120.4(3) .
C24 C25 H25A 119.8 .
C26 C25 H25A 119.8 .
C27 C26 C25 122.0(3) .
C27 C26 H26A 119.0 .
C25 C26 H26A 119.0 .
C26 C27 C28 116.6(3) .
C26 C27 C30 123.3(3) .
C28 C27 C30 120.0(3) .
C27 C28 C29 121.9(3) .
C27 C28 H28A 119.1 .
C29 C28 H28A 119.1 .
C24 C29 C28 120.8(3) .
C24 C29 H29A 119.6 .
C28 C29 H29A 119.6 .
C33 C30 C31 109.4(3) .
C33 C30 C32 110.0(3) .
C31 C30 C32 107.7(3) .
C33 C30 C27 108.6(2) .
C31 C30 C27 111.2(2) .
C32 C30 C27 109.9(3) .
C30 C31 H31A 109.5 .
C30 C31 H31B 109.5 .
H31A C31 H31B 109.5 .
C30 C31 H31C 109.5 .
H31A C31 H31C 109.5 .
H31B C31 H31C 109.5 .
C30 C32 H32A 109.5 .
C30 C32 H32B 109.5 .
H32A C32 H32B 109.5 .
C30 C32 H32C 109.5 .
H32A C32 H32C 109.5 .
H32B C32 H32C 109.5 .
C30 C33 H33A 109.5 .
C30 C33 H33B 109.5 .
H33A C33 H33B 109.5 .
C30 C33 H33C 109.5 .
H33A C33 H33C 109.5 .
H33B C33 H33C 109.5 .
C35 C34 C39 118.8(2) .
C35 C34 C4 120.3(2) .
C39 C34 C4 120.9(3) .
C34 C35 C36 121.3(3) .
C34 C35 H35A 119.4 .
C36 C35 H35A 119.4 .
C37 C36 C35 119.7(3) .
C37 C36 H36A 120.1 .
C35 C36 H36A 120.1 .
C36 C37 C38 119.2(3) .
C36 C37 C40 120.6(3) .
C38 C37 C40 120.2(3) .
C39 C38 C37 120.7(3) .
C39 C38 H38A 119.7 .
C37 C38 H38A 119.7 .
C38 C39 C34 120.3(3) .
C38 C39 H39A 119.8 .
C34 C39 H39A 119.8 .
O6 C40 O5 123.6(3) .
O6 C40 C37 118.7(3) .
O5 C40 C37 117.6(3) .
C42 C41 C46 118.4(3) .
C42 C41 C5 120.8(3) .
C46 C41 C5 120.8(2) .
C41 C42 C43 120.1(3) .
C41 C42 H42A 120.0 .
C43 C42 H42A 120.0 .
C44 C43 C42 122.2(3) .
C44 C43 H43A 118.9 .
C42 C43 H43A 118.9 .
C43 C44 C45 116.3(3) .
C43 C44 C47 123.0(3) .
C45 C44 C47 120.7(3) .
C46 C45 C44 122.2(3) .
C46 C45 H45A 118.9 .
C44 C45 H45A 118.9 .
C45 C46 C41 120.8(3) .
C45 C46 H46A 119.6 .
C41 C46 H46A 119.6 .
C44 C47 C48 112.6(3) .
C44 C47 C50 108.4(3) .
C48 C47 C50 108.0(4) .
C44 C47 C49 108.9(3) .
C48 C47 C49 108.7(3) .
C50 C47 C49 110.2(4) .
C47 C48 H48A 109.5 .
C47 C48 H48B 109.5 .
H48A C48 H48B 109.5 .
C47 C48 H48C 109.5 .
H48A C48 H48C 109.5 .
H48B C48 H48C 109.5 .
C47 C49 H49A 109.5 .
C47 C49 H49B 109.5 .
H49A C49 H49B 109.5 .
C47 C49 H49C 109.5 .
H49A C49 H49C 109.5 .
H49B C49 H49C 109.5 .
C47 C50 H50A 109.5 .
C47 C50 H50B 109.5 .
H50A C50 H50B 109.5 .
C47 C50 H50C 109.5 .
H50A C50 H50C 109.5 .
H50B C50 H50C 109.5 .
C56 C51 C52 118.5(3) .
C56 C51 C6 120.9(3) .
C52 C51 C6 120.5(2) .
C53 C52 C51 120.5(3) .
C53 C52 H52A 119.7 .
C51 C52 H52A 119.7 .
C52 C53 C54 121.1(3) .
C52 C53 H53A 119.4 .
C54 C53 H53A 119.4 .
C53 C54 C55 118.1(3) .
C53 C54 C57 121.3(3) .
C55 C54 C57 120.6(3) .
C56 C55 C54 120.9(3) .
C56 C55 H55A 119.5 .
C54 C55 H55A 119.5 .
C51 C56 C55 120.7(3) .
C51 C56 H56A 119.6 .
C55 C56 H56A 119.6 .
O1 C57 O2 123.6(3) .
O1 C57 C54 118.0(3) .
O2 C57 C54 118.3(3) .
N1 C58 C59 124.4(3) .
N1 C58 H58A 117.8 .
C59 C58 H58A 117.8 .
C60 C59 C58 119.6(3) .
C60 C59 H59A 120.2 .
C58 C59 H59A 120.2 .
C59 C60 C61 116.1(3) .
C59 C60 C60 122.2(4) 2
C61 C60 C60 121.6(3) 2
C62 C61 C60 120.2(3) .
C62 C61 H61A 119.9 .
C60 C61 H61A 119.9 .
N1 C62 C61 123.9(3) .
N1 C62 H62A 118.1 .
C61 C62 H62A 118.1 .
C64 C63 H63A 109.5 .
C64 C63 H63B 109.5 .
H63A C63 H63B 109.5 .
C64 C63 H63C 109.5 .
H63A C63 H63C 109.5 .
H63B C63 H63C 109.5 .
O7 C64 C63 119.3(6) .
O7 C64 C65 124.4(7) .
C63 C64 C65 116.3(6) .
C64 C65 H65A 109.5 .
C64 C65 H65B 109.5 .
H65A C65 H65B 109.5 .
C64 C65 H65C 109.5 .
H65A C65 H65C 109.5 .
H65B C65 H65C 109.5 .

loop_
_geom_bond_atom_site_label_1
_geom_bond_atom_site_label_2
_geom_bond_distance
_geom_bond_site_symmetry_2
O1W H1WA 0.8397 .
O1W H1WB 0.8403 .
O1 C57 1.264(4) .
O1 H1 0.8400 .
O2W H2WA 0.8400 .
O2W H2WB 0.8401 .
O2 C57 1.279(4) .
O3 C23 1.307(4) .
O3 H3 0.8400 .
O4 C23 1.212(4) .
O5 C40 1.269(4) .
O5 H5 0.8400 .
O6 C40 1.266(4) .
O7 C64 1.172(6) .
N1 C58 1.332(5) .
N1 C62 1.347(5) .
C1 C6 1.397(4) .
C1 C2 1.414(4) .
C1 C7 1.498(4) .
C2 C3 1.399(4) .
C2 C17 1.496(4) .
C3 C4 1.416(4) .
C3 C24 1.502(4) .
C4 C5 1.416(4) .
C4 C34 1.499(4) .
C5 C6 1.403(4) .
C5 C41 1.491(4) .
C6 C51 1.512(4) .
C7 C12 1.384(4) .
C7 C8 1.401(4) .
C8 C9 1.391(4) .
C8 H8A 0.9500 .
C9 C10 1.388(4) .
C9 H9A 0.9500 .
C10 C11 1.400(4) .
C10 C13 1.533(4) .
C11 C12 1.381(4) .
C11 H11A 0.9500 .
C12 H12A 0.9500 .
C13 C15 1.531(5) .
C13 C14 1.537(5) .
C13 C16 1.542(4) .
C14 H14A 0.9800 .
C14 H14B 0.9800 .
C14 H14C 0.9800 .
C15 H15A 0.9800 .
C15 H15B 0.9800 .
C15 H15C 0.9800 .
C16 H16A 0.9800 .
C16 H16B 0.9800 .
C16 H16C 0.9800 .
C17 C18 1.387(4) .
C17 C22 1.397(4) .
C18 C19 1.383(4) .
C18 H18A 0.9500 .
C19 C20 1.388(4) .
C19 H19A 0.9500 .
C20 C21 1.382(4) .
C20 C23 1.491(4) .
C21 C22 1.389(4) .
C21 H21A 0.9500 .
C22 H22A 0.9500 .
C24 C29 1.379(4) .
C24 C25 1.381(4) .
C25 C26 1.400(4) .
C25 H25A 0.9500 .
C26 C27 1.381(4) .
C26 H26A 0.9500 .
C27 C28 1.388(4) .
C27 C30 1.540(4) .
C28 C29 1.390(4) .
C28 H28A 0.9500 .
C29 H29A 0.9500 .
C30 C33 1.523(5) .
C30 C31 1.529(5) .
C30 C32 1.532(5) .
C31 H31A 0.9800 .
C31 H31B 0.9800 .
C31 H31C 0.9800 .
C32 H32A 0.9800 .
C32 H32B 0.9800 .
C32 H32C 0.9800 .
C33 H33A 0.9800 .
C33 H33B 0.9800 .
C33 H33C 0.9800 .
C34 C35 1.387(4) .
C34 C39 1.390(4) .
C35 C36 1.390(4) .
C35 H35A 0.9500 .
C36 C37 1.388(4) .
C36 H36A 0.9500 .
C37 C38 1.393(4) .
C37 C40 1.492(4) .
C38 C39 1.386(4) .
C38 H38A 0.9500 .
C39 H39A 0.9500 .
C41 C42 1.384(4) .
C41 C46 1.388(4) .
C42 C43 1.400(4) .
C42 H42A 0.9500 .
C43 C44 1.387(4) .
C43 H43A 0.9500 .
C44 C45 1.394(4) .
C44 C47 1.523(4) .
C45 C46 1.380(4) .
C45 H45A 0.9500 .
C46 H46A 0.9500 .
C47 C48 1.525(5) .
C47 C50 1.527(5) .
C47 C49 1.540(6) .
C48 H48A 0.9800 .
C48 H48B 0.9800 .
C48 H48C 0.9800 .
C49 H49A 0.9800 .
C49 H49B 0.9800 .
C49 H49C 0.9800 .
C50 H50A 0.9800 .
C50 H50B 0.9800 .
C50 H50C 0.9800 .
C51 C56 1.383(4) .
C51 C52 1.391(4) .
C52 C53 1.383(4) .
C52 H52A 0.9500 .
C53 C54 1.386(4) .
C53 H53A 0.9500 .
C54 C55 1.390(4) .
C54 C57 1.479(4) .
C55 C56 1.385(4) .
C55 H55A 0.9500 .
C56 H56A 0.9500 .
C58 C59 1.391(5) .
C58 H58A 0.9500 .
C59 C60 1.389(4) .
C59 H59A 0.9500 .
C60 C61 1.399(5) .
C60 C60 1.490(6) 2
C61 C62 1.379(5) .
C61 H61A 0.9500 .
C62 H62A 0.9500 .
C63 C64 1.476(8) .
C63 H63A 0.9800 .
C63 H63B 0.9800 .
C63 H63C 0.9800 .
C64 C65 1.489(8) .
C65 H65A 0.9800 .
C65 H65B 0.9800 .
C65 H65C 0.9800 .

loop_
_geom_hbond_atom_site_label_D
_geom_hbond_atom_site_label_H
_geom_hbond_atom_site_label_A
_geom_hbond_distance_DH
_geom_hbond_distance_HA
_geom_hbond_distance_DA
_geom_hbond_angle_DHA
_geom_hbond_site_symmetry_A
O1W H1WA O4 0.84 1.89 2.722(3) 171.8 .
O1W H1WB O6 0.84 1.91 2.639(3) 143.7 1_545
O1 H1 O1W 0.84 1.88 2.655(3) 153.2 3
O2W H2WA N1 0.84 2.01 2.825(4) 163.4 .
O2W H2WB O2 0.84 1.98 2.807(3) 167.2 3_445
O3 H3 O2W 0.84 1.94 2.763(3) 167.5 .
O5 H5 O2W 0.84 2.05 2.812(3) 150.0 1_565

loop_
_geom_torsion_atom_site_label_1
_geom_torsion_atom_site_label_2
_geom_torsion_atom_site_label_3
_geom_torsion_atom_site_label_4
_geom_torsion
_geom_torsion_site_symmetry_1
_geom_torsion_site_symmetry_4
C6 C1 C2 C3 1.2(4) . .
C7 C1 C2 C3 179.9(3) . .
C6 C1 C2 C17 178.1(3) . .
C7 C1 C2 C17 -3.2(4) . .
C1 C2 C3 C4 -2.8(4) . .
C17 C2 C3 C4 -179.7(3) . .
C1 C2 C3 C24 178.0(3) . .
C17 C2 C3 C24 1.1(4) . .
C2 C3 C4 C5 2.3(4) . .
C24 C3 C4 C5 -178.5(3) . .
C2 C3 C4 C34 -179.9(3) . .
C24 C3 C4 C34 -0.7(4) . .
C3 C4 C5 C6 -0.4(4) . .
C34 C4 C5 C6 -178.1(2) . .
C3 C4 C5 C41 -179.5(3) . .
C34 C4 C5 C41 2.7(4) . .
C2 C1 C6 C5 0.7(4) . .
C7 C1 C6 C5 -177.9(3) . .
C2 C1 C6 C51 -179.1(3) . .
C7 C1 C6 C51 2.4(4) . .
C4 C5 C6 C1 -1.1(4) . .
C41 C5 C6 C1 178.0(3) . .
C4 C5 C6 C51 178.6(3) . .
C41 C5 C6 C51 -2.2(4) . .
C6 C1 C7 C12 112.0(3) . .
C2 C1 C7 C12 -66.6(4) . .
C6 C1 C7 C8 -70.7(4) . .
C2 C1 C7 C8 110.7(3) . .
C12 C7 C8 C9 2.3(4) . .
C1 C7 C8 C9 -175.1(3) . .
C7 C8 C9 C10 0.3(4) . .
C8 C9 C10 C11 -2.7(4) . .
C8 C9 C10 C13 175.5(3) . .
C9 C10 C11 C12 2.5(4) . .
C13 C10 C11 C12 -175.8(3) . .
C10 C11 C12 C7 0.1(5) . .
C8 C7 C12 C11 -2.5(4) . .
C1 C7 C12 C11 174.9(3) . .
C9 C10 C13 C15 3.3(4) . .
C11 C10 C13 C15 -178.5(3) . .
C9 C10 C13 C14 123.3(3) . .
C11 C10 C13 C14 -58.5(4) . .
C9 C10 C13 C16 -116.8(3) . .
C11 C10 C13 C16 61.4(4) . .
C3 C2 C17 C18 113.1(3) . .
C1 C2 C17 C18 -63.8(4) . .
C3 C2 C17 C22 -65.4(4) . .
C1 C2 C17 C22 117.8(3) . .
C22 C17 C18 C19 1.2(4) . .
C2 C17 C18 C19 -177.3(3) . .
C17 C18 C19 C20 -1.0(5) . .
C18 C19 C20 C21 0.3(5) . .
C18 C19 C20 C23 -179.5(3) . .
C19 C20 C21 C22 0.3(5) . .
C23 C20 C21 C22 -179.9(3) . .
C20 C21 C22 C17 -0.2(4) . .
C18 C17 C22 C21 -0.6(4) . .
C2 C17 C22 C21 177.9(3) . .
C21 C20 C23 O4 -7.5(5) . .
C19 C20 C23 O4 172.2(3) . .
C21 C20 C23 O3 170.9(3) . .
C19 C20 C23 O3 -9.4(4) . .
C2 C3 C24 C29 117.0(3) . .
C4 C3 C24 C29 -62.2(4) . .
C2 C3 C24 C25 -65.4(4) . .
C4 C3 C24 C25 115.4(3) . .
C29 C24 C25 C26 0.5(4) . .
C3 C24 C25 C26 -177.3(3) . .
C24 C25 C26 C27 0.5(5) . .
C25 C26 C27 C28 -1.4(4) . .
C25 C26 C27 C30 175.3(3) . .
C26 C27 C28 C29 1.3(5) . .
C30 C27 C28 C29 -175.6(3) . .
C25 C24 C29 C28 -0.6(4) . .
C3 C24 C29 C28 177.1(3) . .
C27 C28 C29 C24 -0.3(5) . .
C26 C27 C30 C33 -106.8(3) . .
C28 C27 C30 C33 69.8(4) . .
C26 C27 C30 C31 13.7(4) . .
C28 C27 C30 C31 -169.7(3) . .
C26 C27 C30 C32 132.9(3) . .
C28 C27 C30 C32 -50.5(4) . .
C5 C4 C34 C35 117.1(3) . .
C3 C4 C34 C35 -60.7(4) . .
C5 C4 C34 C39 -62.4(4) . .
C3 C4 C34 C39 119.8(3) . .
C39 C34 C35 C36 0.8(4) . .
C4 C34 C35 C36 -178.7(2) . .
C34 C35 C36 C37 0.0(4) . .
C35 C36 C37 C38 -0.8(4) . .
C35 C36 C37 C40 177.8(3) . .
C36 C37 C38 C39 0.8(4) . .
C40 C37 C38 C39 -177.8(3) . .
C37 C38 C39 C34 0.0(4) . .
C35 C34 C39 C38 -0.8(4) . .
C4 C34 C39 C38 178.7(2) . .
C36 C37 C40 O6 171.7(3) . .
C38 C37 C40 O6 -9.7(4) . .
C36 C37 C40 O5 -8.4(4) . .
C38 C37 C40 O5 170.2(3) . .
C6 C5 C41 C42 112.6(3) . .
C4 C5 C41 C42 -68.2(4) . .
C6 C5 C41 C46 -67.9(4) . .
C4 C5 C41 C46 111.3(3) . .
C46 C41 C42 C43 2.2(4) . .
C5 C41 C42 C43 -178.3(3) . .
C41 C42 C43 C44 -1.8(5) . .
C42 C43 C44 C45 0.2(5) . .
C42 C43 C44 C47 178.9(3) . .
C43 C44 C45 C46 1.1(5) . .
C47 C44 C45 C46 -177.7(3) . .
C44 C45 C46 C41 -0.7(5) . .
C42 C41 C46 C45 -1.0(4) . .
C5 C41 C46 C45 179.5(3) . .
C43 C44 C47 C48 2.3(5) . .
C45 C44 C47 C48 -179.0(3) . .
C43 C44 C47 C50 -117.1(4) . .
C45 C44 C47 C50 61.6(5) . .
C43 C44 C47 C49 123.0(4) . .
C45 C44 C47 C49 -58.3(4) . .
C1 C6 C51 C56 104.4(3) . .
C5 C6 C51 C56 -75.4(4) . .
C1 C6 C51 C52 -74.6(4) . .
C5 C6 C51 C52 105.6(3) . .
C56 C51 C52 C53 1.5(4) . .
C6 C51 C52 C53 -179.4(3) . .
C51 C52 C53 C54 -2.5(5) . .
C52 C53 C54 C55 1.2(5) . .
C52 C53 C54 C57 -177.8(3) . .
C53 C54 C55 C56 1.1(5) . .
C57 C54 C55 C56 -179.9(3) . .
C52 C51 C56 C55 0.7(5) . .
C6 C51 C56 C55 -178.3(3) . .
C54 C55 C56 C51 -2.1(5) . .
C53 C54 C57 O1 2.6(4) . .
C55 C54 C57 O1 -176.4(3) . .
C53 C54 C57 O2 -176.4(3) . .
C55 C54 C57 O2 4.6(4) . .
C62 N1 C58 C59 1.2(5) . .
N1 C58 C59 C60 -0.7(5) . .
C58 C59 C60 C61 -0.3(4) . .
C58 C59 C60 C60 179.4(2) . 2
C59 C60 C61 C62 0.5(4) . .
C60 C60 C61 C62 -179.1(2) 2 .
C58 N1 C62 C61 -0.9(5) . .
C60 C61 C62 N1 0.1(5) . .

loop_
_platon_squeeze_void_nr
_platon_squeeze_void_average_x
_platon_squeeze_void_average_y
_platon_squeeze_void_average_z
_platon_squeeze_void_volume
_platon_squeeze_void_count_electrons
_platon_squeeze_void_content
1 0.212 -0.083 0.130 134 36 ' '
2 0.212 0.083 0.630 134 36 ' '
3 0.788 -0.083 0.370 134 36 ' '
4 0.788 0.083 0.870 134 36 ' '
5 0.288 0.417 0.370 134 36 ' '
6 0.712 0.417 0.130 134 36 ' '
7 0.288 0.583 0.870 134 36 ' '
8 0.712 0.583 0.630 134 36 ' '
